data_1569535
loop_
_publ_author_name
'Hay, Michael T.'
'Yennawar, Hemant P.'

_publ_section_title
;
 Bis(tetrabutylammonium) tetrachloridomanganate(II) dichloromethane
 disolvate
;
_journal_coeditor_code WM4191
_journal_issue 7
_journal_name_full IUCrData
_journal_paper_doi 10.1107/S2414314623006107
_journal_volume 8
_journal_year 2023
_chemical_formula_iupac '(C16 H36 N)2 [Mn Cl4], 2C H2 Cl2'
_chemical_formula_moiety '2(C16 H36 N +), Mn Cl4 2-, 2(C H2 Cl2)'
_chemical_formula_sum 'C34 H76 Cl8 Mn N2'
_chemical_formula_weight 851.50
_chemical_name_systematic
;
Bis(tetrabutylammonium) tetrachloridomanganate(II) dichloromethane disolvate
;
_space_group_crystal_system tetragonal
_space_group_IT_number 122
_space_group_name_Hall 'I -4 2bw'
_space_group_name_H-M_alt 'I -4 2 d'
_atom_sites_solution_hydrogens mixed
_atom_sites_solution_primary iterative
_audit_creation_method
;
Olex2 1.3-ac4
(compiled 2020.11.27 svn.r5f609507 for Rigaku Oxford Diffraction, GUI svn.r6214)
;
_cell_angle_alpha 90
_cell_angle_beta 90
_cell_angle_gamma 90
_cell_formula_units_Z 4
_cell_length_a 14.0775(3)
_cell_length_b 14.0775(3)
_cell_length_c 24.3492(8)
_cell_measurement_reflns_used 3369
_cell_measurement_temperature 173.00(10)
_cell_measurement_theta_max 60.7560
_cell_measurement_theta_min 3.6160
_cell_volume 4825.4(2)
_computing_cell_refinement
;
CrysAlisPro (Rigaku OD, 2021)
;
_computing_data_collection
;
CrysAlisPro (Rigaku OD, 2021)
;
_computing_data_reduction
;
CrysAlisPro (Rigaku OD, 2021)
;
_computing_molecular_graphics
;
Olex2 (Dolomanov <i>et al.</i>,  2009)
;
_computing_publication_material
;
Olex2 (Dolomanov <i>et al.</i>,  2009)
;
_computing_structure_refinement
;
<i>SHELXL2018/3</i> (Sheldrick, 2015)
;
_computing_structure_solution
;
<i>olex2.solve</i> (Bourhis <i>et al.</i>,  2015)
;
_diffrn_ambient_temperature 173.00(10)
_diffrn_detector 'Hybrid Pixel Array Detector'
_diffrn_detector_area_resol_mean 10.0000
_diffrn_measured_fraction_theta_full 0.998
_diffrn_measured_fraction_theta_max 0.981
_diffrn_measurement_device 'four-circle diffractometer'
_diffrn_measurement_device_type 'ROD, Synergy Custom system, HyPix-Arc 150'
_diffrn_measurement_method '\w scans'
_diffrn_radiation_monochromator mirror
_diffrn_radiation_probe x-ray
_diffrn_radiation_type 'Cu K\a'
_diffrn_radiation_wavelength 1.54184
_diffrn_reflns_av_R_equivalents 0.0383
_diffrn_reflns_av_unetI/netI 0.0349
_diffrn_reflns_limit_h_max 16
_diffrn_reflns_limit_h_min -17
_diffrn_reflns_limit_k_max 17
_diffrn_reflns_limit_k_min -16
_diffrn_reflns_limit_l_max 29
_diffrn_reflns_limit_l_min -27
_diffrn_reflns_number 9265
_diffrn_reflns_theta_full 67.684
_diffrn_reflns_theta_max 74.135
_diffrn_reflns_theta_min 3.627
_diffrn_source 'Rotating-anode X-ray tube'
_exptl_absorpt_coefficient_mu 6.463
_exptl_absorpt_correction_T_max 0.359
_exptl_absorpt_correction_T_min 0.060
_exptl_absorpt_correction_type analytical
_exptl_absorpt_process_details
;
(<i>CrysAlisPro</i>; Rigaku OD, 2021)
;
_exptl_crystal_colour 'clear yellow'
_exptl_crystal_density_diffrn 1.172
_exptl_crystal_description plate
_exptl_crystal_F_000 1820
_exptl_crystal_size_max 0.38
_exptl_crystal_size_mid 0.28
_exptl_crystal_size_min 0.13
_refine_diff_density_max 0.350
_refine_diff_density_min -0.317
_refine_ls_abs_structure_details
;
Flack <i>x</i> determined using 458 quotients
[(<i>I</i>^+^)-(<i>I</i>^-^)]/[(<i>I</i>^+^)+(<i>I</i>^-^)]
(Parsons <i>et al.</i>, 2013)
;
_refine_ls_abs_structure_Flack -0.018(8)
_refine_ls_extinction_method none
_refine_ls_goodness_of_fit_ref 1.064
_refine_ls_hydrogen_treatment mixed
_refine_ls_matrix_type full
_refine_ls_number_parameters 108
_refine_ls_number_reflns 2334
_refine_ls_number_restraints 47
_refine_ls_restrained_S_all 1.059
_refine_ls_R_factor_all 0.1062
_refine_ls_R_factor_gt 0.0754
_refine_ls_shift/su_max 0.000
_refine_ls_shift/su_mean 0.000
_refine_ls_structure_factor_coef Fsqd
_refine_ls_weighting_details 'w=1/[\s^2^(Fo^2^)+(0.1133P)^2^+4.1001P] where P=(Fo^2^+2Fc^2^)/3'
_refine_ls_weighting_scheme calc
_refine_ls_wR_factor_gt 0.2016
_refine_ls_wR_factor_ref 0.2215
_reflns_number_gt 1567
_reflns_number_total 2334
_reflns_threshold_expression 'I > 2\s(I)'
_cod_data_source_file wm4191.cif
_cod_data_source_block I
_cod_original_cell_volume 4825.4(3)
_cod_database_code 1569535
_shelx_space_group_comment
;
The symmetry employed for this shelxl refinement is uniquely defined
by the following loop, which should always be used as a source of
symmetry information in preference to the above space-group names.
They are only intended as comments.
;
_shelx_estimated_absorpt_t_min 0.193
_shelx_estimated_absorpt_t_max 0.487

loop_
_space_group_symop_operation_xyz
'x, y, z'
'-x, -y, z'
'y, -x, -z'
'-y, x, -z'
'-x+1/2, y, -z+3/4'
'x+1/2, -y, -z+3/4'
'-y+1/2, -x, z+3/4'
'y+1/2, x, z+3/4'
'x+1/2, y+1/2, z+1/2'
'-x+1/2, -y+1/2, z+1/2'
'y+1/2, -x+1/2, -z+1/2'
'-y+1/2, x+1/2, -z+1/2'
'-x+1, y+1/2, -z+5/4'
'x+1, -y+1/2, -z+5/4'
'-y+1, -x+1/2, z+5/4'
'y+1, x+1/2, z+5/4'

loop_
_atom_site_type_symbol
_atom_site_label
_atom_site_fract_x
_atom_site_fract_y
_atom_site_fract_z
_atom_site_U_iso_or_equiv
_atom_site_adp_type
_atom_site_calc_flag
_atom_site_occupancy
_atom_site_disorder_assembly
_atom_site_disorder_group
Mn Mn1 0.500000 0.000000 0.750000 0.0722(7) Uani d 1 . .
Cl Cl1 0.37996(17) -0.06513(19) 0.69347(9) 0.0925(8) Uani d 1 . .
Cl Cl2 0.2523(6) 0.1511(5) 0.4325(2) 0.248(4) Uani d 1 . .
C C9 0.250000 0.2191(18) 0.375000 0.152(9) Uani d 1 . .
H H9 0.204(11) 0.254(12) 0.382(8) 0.182 Uiso d 1 . .
N N1 0.3681(8) 0.250000 0.625000 0.090(3) Uani d 1 . .
C C1 0.4291(7) 0.2541(7) 0.6760(3) 0.094(3) Uani d 1 . .
H H1A 0.466853 0.194827 0.677948 0.112 Uiso calc 1 . .
H H1B 0.386692 0.255178 0.708408 0.112 Uiso calc 1 . .
C C2 0.4966(8) 0.3374(6) 0.6802(3) 0.100(3) Uani d 1 . .
H H2A 0.540087 0.337104 0.648222 0.120 Uiso calc 1 . .
H H2B 0.459916 0.397367 0.679322 0.120 Uiso calc 1 . .
C C3 0.5535(9) 0.3328(8) 0.7322(5) 0.125(4) Uani d 1 . .
H H3A 0.587481 0.271263 0.733181 0.150 Uiso calc 1 . .
H H3B 0.509107 0.334000 0.763696 0.150 Uiso calc 1 . .
C C4 0.6252(10) 0.4116(9) 0.7396(6) 0.142(5) Uani d 1 . .
H H4A 0.664940 0.416247 0.706657 0.213 Uiso calc 1 . .
H H4B 0.665249 0.397709 0.771501 0.213 Uiso calc 1 . .
H H4C 0.591855 0.471854 0.745395 0.213 Uiso calc 1 . .
C C5 0.3081(8) 0.1621(7) 0.6308(4) 0.101(3) Uani d 1 . .
H H5A 0.270075 0.167990 0.664871 0.121 Uiso calc 1 . .
H H5B 0.350980 0.106950 0.635531 0.121 Uiso calc 1 . .
C C6 0.2413(9) 0.1411(9) 0.5839(5) 0.127(4) Uani d 1 . .
H H6A 0.278449 0.128709 0.550114 0.152 Uiso calc 1 . .
H H6B 0.200173 0.196905 0.577132 0.152 Uiso calc 1 . .
C C7 0.1799(11) 0.0552(10) 0.5969(6) 0.155(5) Uani d 1 . .
H H7A 0.221001 0.001495 0.608109 0.186 Uiso calc 1 . .
H H7B 0.137194 0.070402 0.627982 0.186 Uiso calc 1 . .
C C8 0.1215(16) 0.026(2) 0.5479(8) 0.260(13) Uani d 1 . .
H H8A 0.162622 0.022088 0.515483 0.390 Uiso calc 1 . .
H H8B 0.071993 0.074082 0.541378 0.390 Uiso calc 1 . .
H H8C 0.091990 -0.035380 0.554830 0.390 Uiso calc 1 . .

loop_
_atom_site_aniso_label
_atom_site_aniso_U_11
_atom_site_aniso_U_22
_atom_site_aniso_U_33
_atom_site_aniso_U_12
_atom_site_aniso_U_13
_atom_site_aniso_U_23
Mn1 0.0805(10) 0.0805(10) 0.0555(13) 0.000 0.000 0.000
Cl1 0.0873(14) 0.1130(18) 0.0771(12) 0.0069(13) -0.0096(11) -0.0207(12)
Cl2 0.359(8) 0.258(7) 0.127(3) -0.111(7) -0.053(5) 0.044(4)
C9 0.17(2) 0.137(19) 0.145(18) 0.000 0.050(17) 0.000
N1 0.115(8) 0.085(7) 0.070(6) 0.000 0.000 0.020(5)
C1 0.122(7) 0.096(6) 0.063(5) -0.006(6) 0.003(5) 0.014(4)
C2 0.130(7) 0.093(6) 0.077(5) 0.000(7) 0.003(6) 0.009(5)
C3 0.152(10) 0.106(8) 0.117(9) -0.022(8) -0.028(8) 0.008(6)
C4 0.146(10) 0.140(11) 0.139(11) -0.018(9) -0.018(9) 0.005(9)
C5 0.117(8) 0.098(7) 0.088(6) -0.007(6) 0.000(6) 0.008(5)
C6 0.141(10) 0.131(10) 0.109(8) -0.030(9) -0.017(8) 0.008(7)
C7 0.166(13) 0.163(12) 0.136(11) -0.029(11) -0.028(10) -0.005(10)
C8 0.22(2) 0.32(3) 0.24(2) -0.11(2) -0.07(2) 0.06(2)

loop_
_atom_type_symbol
_atom_type_description
_atom_type_scat_dispersion_real
_atom_type_scat_dispersion_imag
_atom_type_scat_source
C C 0.0181 0.0091 'International Tables Vol C Tables 4.2.6.8 and 6.1.1.4'
H H 0.0000 0.0000 'International Tables Vol C Tables 4.2.6.8 and 6.1.1.4'
Cl Cl 0.3639 0.7018 'International Tables Vol C Tables 4.2.6.8 and 6.1.1.4'
Mn Mn -0.5299 2.8052 'International Tables Vol C Tables 4.2.6.8 and 6.1.1.4'
N N 0.0311 0.0180 'International Tables Vol C Tables 4.2.6.8 and 6.1.1.4'

loop_
_exptl_crystal_face_index_h
_exptl_crystal_face_index_k
_exptl_crystal_face_index_l
_exptl_crystal_face_perp_dist
1 9 -2 0.1373
9 0 4 0.1841
1 2 -15 0.0685
7 -6 -2 0.1691
-6 6 -5 0.1598
4 -2 -13 0.0867
-1 -1 16 0.0553
1 -1 -16 0.0804
-7 -6 -1 0.1865
0 -9 3 0.1292
0 8 9 0.1148
0 -8 -8 0.1181
-7 -1 -9 0.1737
-8 0 6 0.1419
0 -1 16 0.0403

loop_
_geom_angle_atom_site_label_1
_geom_angle_atom_site_label_2
_geom_angle_atom_site_label_3
_geom_angle_site_symmetry_1
_geom_angle_site_symmetry_3
_geom_angle
_geom_angle_publ_flag
Cl1 Mn1 Cl1 11_556 2_655 109.81(6) ?
Cl1 Mn1 Cl1 2_655 . 108.80(12) ?
Cl1 Mn1 Cl1 11_556 12_546 108.80(12) ?
Cl1 Mn1 Cl1 12_546 . 109.81(6) ?
Cl1 Mn1 Cl1 11_556 . 109.81(6) ?
Cl1 Mn1 Cl1 2_655 12_546 109.81(6) ?
Cl2 C9 Cl2 . 5 111.3(14) ?
Cl2 C9 H9 5 . 120(10) ?
Cl2 C9 H9 . . 100(10) ?
Cl2 C9 H9 5 5 100(10) ?
Cl2 C9 H9 . 5 120(10) ?
H9 C9 H9 . 5 107(10) ?
C1 N1 C1 . 14_455 110.7(10) ?
C5 N1 C1 14_455 14_455 105.8(5) ?
C5 N1 C1 . . 105.8(5) ?
C5 N1 C1 . 14_455 111.4(6) ?
C5 N1 C1 14_455 . 111.4(6) ?
C5 N1 C5 . 14_455 111.7(11) ?
N1 C1 H1A . . 108.2 ?
N1 C1 H1B . . 108.2 ?
N1 C1 C2 . . 116.2(7) ?
H1A C1 H1B . . 107.4 ?
C2 C1 H1A . . 108.2 ?
C2 C1 H1B . . 108.2 ?
C1 C2 H2A . . 109.4 ?
C1 C2 H2B . . 109.4 ?
H2A C2 H2B . . 108.0 ?
C3 C2 C1 . . 111.0(7) ?
C3 C2 H2A . . 109.4 ?
C3 C2 H2B . . 109.4 ?
C2 C3 H3A . . 108.5 ?
C2 C3 H3B . . 108.5 ?
C2 C3 C4 . . 115.2(9) ?
H3A C3 H3B . . 107.5 ?
C4 C3 H3A . . 108.5 ?
C4 C3 H3B . . 108.5 ?
C3 C4 H4A . . 109.5 ?
C3 C4 H4B . . 109.5 ?
C3 C4 H4C . . 109.5 ?
H4A C4 H4B . . 109.5 ?
H4A C4 H4C . . 109.5 ?
H4B C4 H4C . . 109.5 ?
N1 C5 H5A . . 108.3 ?
N1 C5 H5B . . 108.3 ?
N1 C5 C6 . . 116.1(8) ?
H5A C5 H5B . . 107.4 ?
C6 C5 H5A . . 108.3 ?
C6 C5 H5B . . 108.3 ?
C5 C6 H6A . . 109.5 ?
C5 C6 H6B . . 109.5 ?
C5 C6 C7 . . 110.6(9) ?
H6A C6 H6B . . 108.1 ?
C7 C6 H6A . . 109.5 ?
C7 C6 H6B . . 109.5 ?
C6 C7 H7A . . 109.4 ?
C6 C7 H7B . . 109.4 ?
H7A C7 H7B . . 108.0 ?
C8 C7 C6 . . 111.0(12) ?
C8 C7 H7A . . 109.4 ?
C8 C7 H7B . . 109.4 ?
C7 C8 H8A . . 109.5 ?
C7 C8 H8B . . 109.5 ?
C7 C8 H8C . . 109.5 ?
H8A C8 H8B . . 109.5 ?
H8A C8 H8C . . 109.5 ?
H8B C8 H8C . . 109.5 ?

loop_
_geom_bond_atom_site_label_1
_geom_bond_atom_site_label_2
_geom_bond_site_symmetry_2
_geom_bond_distance
_geom_bond_publ_flag
Mn1 Cl1 11_556 2.364(2) ?
Mn1 Cl1 2_655 2.364(2) ?
Mn1 Cl1 12_546 2.364(2) ?
Mn1 Cl1 . 2.364(2) ?
Cl2 C9 . 1.695(15) ?
C9 H9 . 0.83(15) ?
C9 H9 5 0.83(15) ?
N1 C1 14_455 1.511(11) ?
N1 C1 . 1.511(11) ?
N1 C5 . 1.505(12) ?
N1 C5 14_455 1.505(12) ?
C1 H1A . 0.9900 ?
C1 H1B . 0.9900 ?
C1 C2 . 1.513(9) ?
C2 H2A . 0.9900 ?
C2 H2B . 0.9900 ?
C2 C3 . 1.500(9) ?
C3 H3A . 0.9900 ?
C3 H3B . 0.9900 ?
C3 C4 . 1.510(10) ?
C4 H4A . 0.9800 ?
C4 H4B . 0.9800 ?
C4 H4C . 0.9800 ?
C5 H5A . 0.9900 ?
C5 H5B . 0.9900 ?
C5 C6 . 1.510(10) ?
C6 H6A . 0.9900 ?
C6 H6B . 0.9900 ?
C6 C7 . 1.519(11) ?
C7 H7A . 0.9900 ?
C7 H7B . 0.9900 ?
C7 C8 . 1.505(11) ?
C8 H8A . 0.9800 ?
C8 H8B . 0.9800 ?
C8 H8C . 0.9800 ?

loop_
_geom_torsion_atom_site_label_1
_geom_torsion_atom_site_label_2
_geom_torsion_atom_site_label_3
_geom_torsion_atom_site_label_4
_geom_torsion_site_symmetry_1
_geom_torsion_site_symmetry_2
_geom_torsion_site_symmetry_3
_geom_torsion_site_symmetry_4
_geom_torsion
_geom_torsion_publ_flag
N1 C1 C2 C3 . . . . -179.5(10) ?
N1 C5 C6 C7 . . . . -175.7(11) ?
C1 N1 C1 C2 14_455 . . . 59.3(7) ?
C1 N1 C5 C6 14_455 . . . -58.6(12) ?
C1 N1 C5 C6 . . . . -179.0(10) ?
C1 C2 C3 C4 . . . . 178.4(11) ?
C5 N1 C1 C2 14_455 . . . -58.2(12) ?
C5 N1 C1 C2 . . . . -179.8(9) ?
C5 N1 C5 C6 14_455 . . . 59.6(8) ?
C5 C6 C7 C8 . . . . -173.2(16) ?
